data_2220500
loop_
_publ_author_name
'Lo, Kong Mun'
'Ng, Seik Weng'

_publ_section_title
;
 Bis[4-(dimethylamino)pyridinium]
 3.75-bromido-0.25-chloridodiphenylplumbate(IV)
;
_journal_coeditor_code HB2863
_journal_issue 1
_journal_name_full 'Acta Crystallographica Section E'
_journal_page_first m13
_journal_paper_doi 10.1107/S1600536808040312
_journal_volume 65
_journal_year 2009
_chemical_formula_iupac '(C7 H11 N)2 [Pb Br3.75 (C6 H5)2 Cl0.25]'
_chemical_formula_moiety '2C7 H11 N2 + , C12 H10 Br3.75 Cl0.25 Pb 2-'
_chemical_formula_sum 'C26 H32 Br3.75 Cl0.25 N4 Pb'
_chemical_formula_weight 916.27
_chemical_name_systematic
;Bis[4-(dimethylamino)pyridinium]
 3.75-bromido-0.25-chloridodiphenylplumbate(IV)
;
_space_group_IT_number 14
_symmetry_cell_setting monoclinic
_symmetry_space_group_name_Hall '-P 2yn'
_symmetry_space_group_name_H-M 'P 1 21/n 1'
_atom_sites_solution_hydrogens geom
_atom_sites_solution_primary direct
_atom_sites_solution_secondary difmap
_audit_creation_method SHELXL97
_cell_angle_alpha 90.00
_cell_angle_beta 92.9960(10)
_cell_angle_gamma 90.00
_cell_formula_units_Z 2
_cell_length_a 9.5010(2)
_cell_length_b 13.8916(3)
_cell_length_c 10.9851(2)
_cell_measurement_reflns_used 4255
_cell_measurement_temperature 100(2)
_cell_measurement_theta_max 28.4
_cell_measurement_theta_min 2.4
_cell_volume 1447.88(5)
_computing_cell_refinement 'SAINT (Bruker, 2007)'
_computing_data_collection 'APEX2 (Bruker, 2007)'
_computing_data_reduction 'SAINT (Bruker, 2007)'
_computing_molecular_graphics 'X-SEED (Barbour, 2001)'
_computing_publication_material 'publCIF (Westrip, 2008)'
_computing_structure_refinement 'SHELXL97 (Sheldrick, 2008)'
_computing_structure_solution 'SHELXS97 (Sheldrick, 2008)'
_diffrn_ambient_temperature 100(2)
_diffrn_measured_fraction_theta_full 1.000
_diffrn_measured_fraction_theta_max 1.000
_diffrn_measurement_device_type 'Bruker SMART APEX CCD'
_diffrn_measurement_method \w
_diffrn_radiation_monochromator graphite
_diffrn_radiation_source 'fine-focus sealed tube'
_diffrn_radiation_type MoK\a
_diffrn_radiation_wavelength 0.71073
_diffrn_reflns_av_R_equivalents 0.0278
_diffrn_reflns_av_sigmaI/netI 0.0314
_diffrn_reflns_limit_h_max 12
_diffrn_reflns_limit_h_min -12
_diffrn_reflns_limit_k_max 18
_diffrn_reflns_limit_k_min -15
_diffrn_reflns_limit_l_max 14
_diffrn_reflns_limit_l_min -14
_diffrn_reflns_number 10028
_diffrn_reflns_theta_full 27.50
_diffrn_reflns_theta_max 27.50
_diffrn_reflns_theta_min 2.37
_diffrn_standards_decay_% 0
_diffrn_standards_interval_count 0
_diffrn_standards_interval_time 0
_diffrn_standards_number 0
_exptl_absorpt_coefficient_mu 11.046
_exptl_absorpt_correction_T_max 0.405
_exptl_absorpt_correction_T_min 0.351
_exptl_absorpt_correction_type multi-scan
_exptl_absorpt_process_details '(SADABS; Sheldrick, 1996)'
_exptl_crystal_colour colourless
_exptl_crystal_density_diffrn 2.102
_exptl_crystal_density_method 'not measured'
_exptl_crystal_description 'faceted block'
_exptl_crystal_F_000 867
_exptl_crystal_size_max 0.12
_exptl_crystal_size_mid 0.11
_exptl_crystal_size_min 0.10
_refine_diff_density_max 0.768
_refine_diff_density_min -0.522
_refine_ls_extinction_method none
_refine_ls_goodness_of_fit_ref 1.020
_refine_ls_hydrogen_treatment mixed
_refine_ls_matrix_type full
_refine_ls_number_parameters 166
_refine_ls_number_reflns 3327
_refine_ls_number_restraints 1
_refine_ls_restrained_S_all 1.020
_refine_ls_R_factor_all 0.0278
_refine_ls_R_factor_gt 0.0216
_refine_ls_shift/su_max 0.001
_refine_ls_shift/su_mean 0.001
_refine_ls_structure_factor_coef Fsqd
_refine_ls_weighting_details 'calc w = 1/[\s^2^(Fo^2^)+(0.0227P)^2^+0.2619P] where P=(Fo^2^+2Fc^2^)/3'
_refine_ls_weighting_scheme calc
_refine_ls_wR_factor_gt 0.0461
_refine_ls_wR_factor_ref 0.0477
_reflns_number_gt 2909
_reflns_number_total 3327
_reflns_threshold_expression I>2\s(I)
_cod_data_source_file hb2863.cif
_cod_data_source_block I
_cod_original_sg_symbol_H-M 'P 21/n'
_cod_database_code 2220500
_cod_database_fobs_code 2220500

loop_
_symmetry_equiv_pos_as_xyz
'x, y, z'
'-x+1/2, y+1/2, -z+1/2'
'-x, -y, -z'
'x-1/2, -y-1/2, z-1/2'

loop_
_atom_site_type_symbol
_atom_site_label
_atom_site_fract_x
_atom_site_fract_y
_atom_site_fract_z
_atom_site_U_iso_or_equiv
_atom_site_adp_type
_atom_site_calc_flag
_atom_site_refinement_flags
_atom_site_occupancy
_atom_site_disorder_assembly
_atom_site_disorder_group
Pb Pb1 0.5000 0.5000 0.5000 0.01182(5) Uani d S 1 . .
Br Br1 0.55819(4) 0.61268(2) 0.29147(3) 0.01476(8) Uani d P 0.875 . .
Br Br2 0.76221(3) 0.40251(2) 0.46037(3) 0.01660(8) Uani d . 1 . .
Cl Cl1 0.55819(4) 0.61268(2) 0.29147(3) 0.01476(8) Uani d P 0.125 . .
N N1 0.8894(3) 0.5871(2) 0.2345(3) 0.0224(7) Uani d D 1 . .
H H1 0.815(3) 0.582(3) 0.277(3) 0.042(13) Uiso d D 1 . .
N N2 1.1998(3) 0.59111(19) -0.0113(2) 0.0173(6) Uani d . 1 . .
C C1 0.6143(3) 0.6021(2) 0.6197(3) 0.0138(6) Uani d . 1 . .
C C2 0.7445(3) 0.6367(2) 0.5890(3) 0.0152(7) Uani d . 1 . .
H H2 0.7856 0.6156 0.5167 0.018 Uiso calc R 1 . .
C C3 0.8144(4) 0.7030(2) 0.6660(3) 0.0198(7) Uani d . 1 . .
H H3 0.9040 0.7271 0.6465 0.024 Uiso calc R 1 . .
C C4 0.7533(4) 0.7336(2) 0.7709(3) 0.0191(7) Uani d . 1 . .
H H4 0.8009 0.7790 0.8229 0.023 Uiso calc R 1 . .
C C5 0.6228(4) 0.6982(2) 0.8003(3) 0.0204(7) Uani d . 1 . .
H H5 0.5814 0.7194 0.8724 0.024 Uiso calc R 1 . .
C C6 0.5527(4) 0.6321(2) 0.7248(3) 0.0163(7) Uani d . 1 . .
H H6 0.4635 0.6076 0.7448 0.020 Uiso calc R 1 . .
C C7 1.0060(4) 0.5338(3) 0.2555(3) 0.0208(7) Uani d . 1 . .
H H7 1.0141 0.4941 0.3260 0.025 Uiso calc R 1 . .
C C8 1.1124(4) 0.5356(2) 0.1781(3) 0.0189(7) Uani d . 1 . .
H H8 1.1945 0.4980 0.1953 0.023 Uiso calc R 1 . .
C C9 1.1019(3) 0.5933(2) 0.0715(3) 0.0146(7) Uani d . 1 . .
C C10 0.9798(4) 0.6523(2) 0.0576(3) 0.0189(7) Uani d . 1 . .
H H10 0.9701 0.6959 -0.0089 0.023 Uiso calc R 1 . .
C C11 0.8778(4) 0.6469(2) 0.1382(3) 0.0220(8) Uani d . 1 . .
H H11 0.7962 0.6860 0.1267 0.026 Uiso calc R 1 . .
C C12 1.3282(4) 0.5343(3) 0.0091(3) 0.0225(7) Uani d . 1 . .
H H12A 1.3034 0.4683 0.0313 0.034 Uiso calc R 1 . .
H H12B 1.3872 0.5632 0.0752 0.034 Uiso calc R 1 . .
H H12C 1.3803 0.5332 -0.0656 0.034 Uiso calc R 1 . .
C C13 1.1938(4) 0.6535(3) -0.1175(3) 0.0267(8) Uani d . 1 . .
H H13A 1.0952 0.6658 -0.1434 0.040 Uiso calc R 1 . .
H H13B 1.2414 0.6222 -0.1840 0.040 Uiso calc R 1 . .
H H13C 1.2409 0.7146 -0.0970 0.040 Uiso calc R 1 . .

loop_
_atom_site_aniso_label
_atom_site_aniso_U_11
_atom_site_aniso_U_22
_atom_site_aniso_U_33
_atom_site_aniso_U_12
_atom_site_aniso_U_13
_atom_site_aniso_U_23
Pb1 0.01154(9) 0.01443(9) 0.00939(8) -0.00187(6) -0.00034(6) -0.00126(6)
Br1 0.01359(18) 0.01750(17) 0.01320(16) 0.00047(13) 0.00073(13) 0.00243(12)
Br2 0.01506(17) 0.02009(17) 0.01462(16) 0.00203(12) 0.00038(12) -0.00043(12)
Cl1 0.01359(18) 0.01750(17) 0.01320(16) 0.00047(13) 0.00073(13) 0.00243(12)
N1 0.0161(17) 0.0309(17) 0.0206(16) -0.0016(13) 0.0056(12) -0.0050(13)
N2 0.0201(16) 0.0158(14) 0.0162(14) 0.0043(11) 0.0029(11) 0.0024(11)
C1 0.0133(17) 0.0130(16) 0.0146(16) -0.0008(12) -0.0031(12) 0.0003(12)
C2 0.0157(17) 0.0171(16) 0.0127(16) 0.0016(13) -0.0020(12) 0.0004(12)
C3 0.0186(19) 0.0201(18) 0.0204(18) -0.0036(14) -0.0008(14) 0.0032(13)
C4 0.024(2) 0.0171(18) 0.0156(17) -0.0024(14) -0.0081(14) -0.0015(13)
C5 0.029(2) 0.0191(18) 0.0133(16) -0.0003(14) -0.0015(14) -0.0027(13)
C6 0.0147(18) 0.0197(17) 0.0143(16) 0.0007(13) -0.0017(13) 0.0031(13)
C7 0.022(2) 0.0252(18) 0.0149(17) -0.0029(15) 0.0004(14) -0.0010(14)
C8 0.0188(18) 0.0211(17) 0.0170(17) 0.0021(14) 0.0014(13) -0.0004(13)
C9 0.0158(17) 0.0164(16) 0.0113(15) -0.0013(12) -0.0011(12) -0.0051(12)
C10 0.0213(19) 0.0171(17) 0.0183(18) 0.0024(14) -0.0009(14) -0.0008(13)
C11 0.0188(19) 0.0229(19) 0.0242(19) 0.0047(14) -0.0015(14) -0.0052(14)
C12 0.0190(19) 0.0306(19) 0.0180(18) 0.0059(15) 0.0027(14) 0.0008(15)
C13 0.032(2) 0.028(2) 0.0203(19) 0.0065(16) 0.0057(16) 0.0057(15)

loop_
_atom_type_symbol
_atom_type_description
_atom_type_scat_dispersion_real
_atom_type_scat_dispersion_imag
_atom_type_scat_source
C C 0.0033 0.0016 'International Tables Vol C Tables 4.2.6.8 and 6.1.1.4'
H H 0.0000 0.0000 'International Tables Vol C Tables 4.2.6.8 and 6.1.1.4'
N N 0.0061 0.0033 'International Tables Vol C Tables 4.2.6.8 and 6.1.1.4'
Cl Cl 0.1484 0.1585 'International Tables Vol C Tables 4.2.6.8 and 6.1.1.4'
Br Br -0.2901 2.4595 'International Tables Vol C Tables 4.2.6.8 and 6.1.1.4'
Pb Pb -3.3944 10.1111 'International Tables Vol C Tables 4.2.6.8 and 6.1.1.4'

loop_
_geom_angle_atom_site_label_1
_geom_angle_atom_site_label_2
_geom_angle_atom_site_label_3
_geom_angle_site_symmetry_1
_geom_angle_site_symmetry_3
_geom_angle
_geom_angle_publ_flag
C1 Pb1 C1 3_666 . 180.00(12) ?
C1 Pb1 Br1 3_666 . 89.09(8) ?
C1 Pb1 Br1 . . 90.91(8) ?
C1 Pb1 Cl1 3_666 3_666 90.91(8) ?
C1 Pb1 Cl1 . 3_666 89.09(8) ?
Br1 Pb1 Cl1 . 3_666 180.0 ?
C1 Pb1 Br1 3_666 3_666 90.91(8) ?
C1 Pb1 Br1 . 3_666 89.09(8) ?
Br1 Pb1 Br1 . 3_666 180.0 ?
Cl1 Pb1 Br1 3_666 3_666 0.000(17) ?
C1 Pb1 Br2 3_666 . 90.60(8) ?
C1 Pb1 Br2 . . 89.40(8) ?
Br1 Pb1 Br2 . . 86.065(9) ?
Cl1 Pb1 Br2 3_666 . 93.935(9) ?
Br1 Pb1 Br2 3_666 . 93.935(9) ?
C1 Pb1 Br2 3_666 3_666 89.40(8) ?
C1 Pb1 Br2 . 3_666 90.60(8) ?
Br1 Pb1 Br2 . 3_666 93.935(9) ?
Cl1 Pb1 Br2 3_666 3_666 86.065(9) ?
Br1 Pb1 Br2 3_666 3_666 86.065(9) ?
Br2 Pb1 Br2 . 3_666 180.0 ?
C7 N1 C11 . . 120.6(3) ?
C7 N1 H1 . . 124(3) ?
C11 N1 H1 . . 116(3) ?
C9 N2 C13 . . 122.3(3) ?
C9 N2 C12 . . 120.9(3) ?
C13 N2 C12 . . 116.3(3) ?
C6 C1 C2 . . 121.3(3) ?
C6 C1 Pb1 . . 118.6(2) ?
C2 C1 Pb1 . . 120.1(2) ?
C1 C2 C3 . . 119.0(3) ?
C1 C2 H2 . . 120.5 ?
C3 C2 H2 . . 120.5 ?
C4 C3 C2 . . 120.1(3) ?
C4 C3 H3 . . 120.0 ?
C2 C3 H3 . . 120.0 ?
C3 C4 C5 . . 120.2(3) ?
C3 C4 H4 . . 119.9 ?
C5 C4 H4 . . 119.9 ?
C6 C5 C4 . . 120.2(3) ?
C6 C5 H5 . . 119.9 ?
C4 C5 H5 . . 119.9 ?
C5 C6 C1 . . 119.2(3) ?
C5 C6 H6 . . 120.4 ?
C1 C6 H6 . . 120.4 ?
N1 C7 C8 . . 121.2(3) ?
N1 C7 H7 . . 119.4 ?
C8 C7 H7 . . 119.4 ?
C7 C8 C9 . . 120.4(3) ?
C7 C8 H8 . . 119.8 ?
C9 C8 H8 . . 119.8 ?
N2 C9 C8 . . 121.9(3) ?
N2 C9 C10 . . 122.3(3) ?
C8 C9 C10 . . 115.9(3) ?
C11 C10 C9 . . 120.5(3) ?
C11 C10 H10 . . 119.7 ?
C9 C10 H10 . . 119.7 ?
N1 C11 C10 . . 121.2(3) ?
N1 C11 H11 . . 119.4 ?
C10 C11 H11 . . 119.4 ?
N2 C12 H12A . . 109.5 ?
N2 C12 H12B . . 109.5 ?
H12A C12 H12B . . 109.5 ?
N2 C12 H12C . . 109.5 ?
H12A C12 H12C . . 109.5 ?
H12B C12 H12C . . 109.5 ?
N2 C13 H13A . . 109.5 ?
N2 C13 H13B . . 109.5 ?
H13A C13 H13B . . 109.5 ?
N2 C13 H13C . . 109.5 ?
H13A C13 H13C . . 109.5 ?
H13B C13 H13C . . 109.5 ?

loop_
_geom_bond_atom_site_label_1
_geom_bond_atom_site_label_2
_geom_bond_site_symmetry_2
_geom_bond_distance
_geom_bond_publ_flag
Pb1 C1 3_666 2.184(3) ?
Pb1 C1 . 2.184(3) yes
Pb1 Br1 . 2.8523(3) yes
Pb1 Cl1 3_666 2.8523(3) ?
Pb1 Br1 3_666 2.8523(3) ?
Pb1 Br2 . 2.8885(3) yes
Pb1 Br2 3_666 2.8885(3) ?
N1 C7 . 1.342(5) ?
N1 C11 . 1.345(5) ?
N1 H1 . 0.870(10) ?
N2 C9 . 1.335(4) ?
N2 C13 . 1.452(4) ?
N2 C12 . 1.461(4) ?
C1 C6 . 1.385(4) ?
C1 C2 . 1.385(4) ?
C2 C3 . 1.395(4) ?
C2 H2 . 0.9500 ?
C3 C4 . 1.383(4) ?
C3 H3 . 0.9500 ?
C4 C5 . 1.388(5) ?
C4 H4 . 0.9500 ?
C5 C6 . 1.385(4) ?
C5 H5 . 0.9500 ?
C6 H6 . 0.9500 ?
C7 C8 . 1.355(4) ?
C7 H7 . 0.9500 ?
C8 C9 . 1.419(4) ?
C8 H8 . 0.9500 ?
C9 C10 . 1.421(4) ?
C10 C11 . 1.348(5) ?
C10 H10 . 0.9500 ?
C11 H11 . 0.9500 ?
C12 H12A . 0.9800 ?
C12 H12B . 0.9800 ?
C12 H12C . 0.9800 ?
C13 H13A . 0.9800 ?
C13 H13B . 0.9800 ?
C13 H13C . 0.9800 ?

loop_
_geom_hbond_atom_site_label_D
_geom_hbond_atom_site_label_H
_geom_hbond_atom_site_label_A
_geom_hbond_site_symmetry_A
_geom_hbond_distance_DH
_geom_hbond_distance_HA
_geom_hbond_distance_DA
_geom_hbond_angle_DHA
_geom_hbond_publ_flag
N1 H1 Br1 . 0.870(10) 2.49(2) 3.260(3) 148(4) yes

loop_
_geom_torsion_atom_site_label_1
_geom_torsion_atom_site_label_2
_geom_torsion_atom_site_label_3
_geom_torsion_atom_site_label_4
_geom_torsion_site_symmetry_1
_geom_torsion_site_symmetry_2
_geom_torsion_site_symmetry_3
_geom_torsion_site_symmetry_4
_geom_torsion
_geom_torsion_publ_flag
Br1 Pb1 C1 C6 . . . . 133.5(2) ?
Cl1 Pb1 C1 C6 3_666 . . . -46.5(2) ?
Br1 Pb1 C1 C6 3_666 . . . -46.5(2) ?
Br2 Pb1 C1 C6 . . . . -140.4(2) ?
Br2 Pb1 C1 C6 3_666 . . . 39.6(2) ?
Br1 Pb1 C1 C2 . . . . -45.5(2) ?
Cl1 Pb1 C1 C2 3_666 . . . 134.5(2) ?
Br1 Pb1 C1 C2 3_666 . . . 134.5(2) ?
Br2 Pb1 C1 C2 . . . . 40.6(2) ?
Br2 Pb1 C1 C2 3_666 . . . -139.4(2) ?
C6 C1 C2 C3 . . . . 0.0(5) ?
Pb1 C1 C2 C3 . . . . 179.0(2) ?
C1 C2 C3 C4 . . . . -0.3(5) ?
C2 C3 C4 C5 . . . . 0.3(5) ?
C3 C4 C5 C6 . . . . -0.1(5) ?
C4 C5 C6 C1 . . . . -0.2(5) ?
C2 C1 C6 C5 . . . . 0.2(5) ?
Pb1 C1 C6 C5 . . . . -178.8(2) ?
C11 N1 C7 C8 . . . . -2.8(5) ?
N1 C7 C8 C9 . . . . -0.8(5) ?
C13 N2 C9 C8 . . . . -176.7(3) ?
C12 N2 C9 C8 . . . . -4.9(5) ?
C13 N2 C9 C10 . . . . 4.3(5) ?
C12 N2 C9 C10 . . . . 176.2(3) ?
C7 C8 C9 N2 . . . . -174.7(3) ?
C7 C8 C9 C10 . . . . 4.3(5) ?
N2 C9 C10 C11 . . . . 174.6(3) ?
C8 C9 C10 C11 . . . . -4.4(5) ?
C7 N1 C11 C10 . . . . 2.6(5) ?
C9 C10 C11 N1 . . . . 1.1(5) ?
